data_7041933
loop_
_publ_author_name
'Hlina, J. A.'
'Wells, J. A. L.'
'Pankhurst, J. R.'
'Love, Jason B.'
'Arnold, P. L.'

_publ_section_title
;
 Uranium rhodium bonding in heterometallic complexes.
;
_journal_issue 17
_journal_name_full 'Dalton transactions (Cambridge, England : 2003)'
_journal_page_first 5540
_journal_page_last 5545
_journal_paper_doi 10.1039/c6dt04570g
_journal_volume 46
_journal_year 2017
_chemical_formula_moiety 'C31 H36 O P Rh'
_chemical_formula_sum 'C31 H36 O P Rh'
_chemical_formula_weight 558.48
_space_group_crystal_system triclinic
_space_group_IT_number 2
_space_group_name_Hall '-P 1'
_space_group_name_H-M_alt 'P -1'
_symmetry_space_group_name_Hall '-P 1'
_symmetry_space_group_name_H-M 'P -1'
_atom_sites_solution_hydrogens geom
_audit_creation_date 2016-01-29
_audit_creation_method
;
Olex2 1.2
(compiled 2015.09.30 svn.r3233 for OlexSys, GUI svn.r5103)
;
_audit_update_record
;
2016-11-29 deposited with the CCDC.
2017-01-26 downloaded from the CCDC.
;
_cell_angle_alpha 102.7983(18)
_cell_angle_beta 102.8779(19)
_cell_angle_gamma 93.4883(18)
_cell_formula_units_Z 2
_cell_length_a 9.7178(2)
_cell_length_b 11.5025(2)
_cell_length_c 12.6599(3)
_cell_measurement_reflns_used 17770
_cell_measurement_temperature 170(2)
_cell_measurement_theta_max 29.6560
_cell_measurement_theta_min 3.6470
_cell_volume 1336.17(5)
_computing_cell_refinement
;
CrysAlisPro, Agilent Technologies,
Version 1.171.37.34 (release 22-05-2014 CrysAlis171 .NET)
(compiled May 22 2014,16:03:01)
;
_computing_data_collection
;
CrysAlisPro, Agilent Technologies,
Version 1.171.37.34 (release 22-05-2014 CrysAlis171 .NET)
(compiled May 22 2014,16:03:01)
;
_computing_data_reduction
;
CrysAlisPro, Agilent Technologies,
Version 1.171.37.34 (release 22-05-2014 CrysAlis171 .NET)
(compiled May 22 2014,16:03:01)
;
_computing_molecular_graphics 'Olex2 (Dolomanov et al., 2009)'
_computing_publication_material 'Olex2 (Dolomanov et al., 2009)'
_computing_structure_refinement 'ShelXL (Sheldrick, 2015)'
_computing_structure_solution 'ShelXT (Sheldrick, 2015)'
_diffrn_ambient_temperature 170(2)
_diffrn_detector 'CCD plate'
_diffrn_detector_area_resol_mean 8.0521
_diffrn_detector_type Eos
_diffrn_measured_fraction_theta_full 0.998
_diffrn_measured_fraction_theta_max 0.999
_diffrn_measurement_details
;
#__ type_ start__ end____ width___ exp.time_
  1 omega  -45.00   53.00   1.0000   15.0000
omega____ theta____ kappa____ phi______ frames
    -      -19.2955   37.0000   60.0000 98

#__ type_ start__ end____ width___ exp.time_
  2 omega  -92.00    7.00   1.0000   15.0000
omega____ theta____ kappa____ phi______ frames
    -      -19.2955  -37.0000 -120.0000 99

#__ type_ start__ end____ width___ exp.time_
  3 omega  -25.00   23.00   1.0000   15.0000
omega____ theta____ kappa____ phi______ frames
    -      -19.2955  -99.0000    0.0000 48

#__ type_ start__ end____ width___ exp.time_
  4 omega  -88.00    2.00   1.0000   15.0000
omega____ theta____ kappa____ phi______ frames
    -      -19.2955  -57.0000   90.0000 90

#__ type_ start__ end____ width___ exp.time_
  5 omega   32.00   98.00   1.0000   15.0000
omega____ theta____ kappa____ phi______ frames
    -       21.9518 -179.0000  -60.0000 66

#__ type_ start__ end____ width___ exp.time_
  6 omega  -92.00    7.00   1.0000   15.0000
omega____ theta____ kappa____ phi______ frames
    -      -19.2955  -37.0000  -30.0000 99

#__ type_ start__ end____ width___ exp.time_
  7 omega  -88.00    2.00   1.0000   15.0000
omega____ theta____ kappa____ phi______ frames
    -      -19.2955  -57.0000  150.0000 90

#__ type_ start__ end____ width___ exp.time_
  8 omega  -25.00   23.00   1.0000   15.0000
omega____ theta____ kappa____ phi______ frames
    -      -19.2955  -99.0000  150.0000 48

#__ type_ start__ end____ width___ exp.time_
  9 omega  -88.00    2.00   1.0000   15.0000
omega____ theta____ kappa____ phi______ frames
    -      -19.2955  -57.0000    0.0000 90

#__ type_ start__ end____ width___ exp.time_
 10 omega  -95.00  -34.00   1.0000   15.0000
omega____ theta____ kappa____ phi______ frames
    -      -19.2955 -179.0000   30.0000 61

#__ type_ start__ end____ width___ exp.time_
 11 omega  -25.00   64.00   1.0000   15.0000
omega____ theta____ kappa____ phi______ frames
    -       21.9518  -99.0000  -90.0000 89

#__ type_ start__ end____ width___ exp.time_
 12 omega  -25.00   64.00   1.0000   15.0000
omega____ theta____ kappa____ phi______ frames
    -       21.9518  -99.0000   90.0000 89

#__ type_ start__ end____ width___ exp.time_
 13 omega   34.00   98.00   1.0000   15.0000
omega____ theta____ kappa____ phi______ frames
    -       21.9518  179.0000   30.0000 64

#__ type_ start__ end____ width___ exp.time_
 14 omega  -25.00   56.00   1.0000   15.0000
omega____ theta____ kappa____ phi______ frames
    -       21.9518  -99.0000  -30.0000 81
;
_diffrn_measurement_device 'four-circle diffractometer'
_diffrn_measurement_device_type 'Xcalibur, Eos'
_diffrn_measurement_method '\w scans'
_diffrn_orient_matrix_UB_11 -0.0415703000
_diffrn_orient_matrix_UB_12 0.0249295000
_diffrn_orient_matrix_UB_13 -0.0411359000
_diffrn_orient_matrix_UB_21 -0.0626609000
_diffrn_orient_matrix_UB_22 -0.0296788000
_diffrn_orient_matrix_UB_23 0.0064358000
_diffrn_orient_matrix_UB_31 -0.0052854000
_diffrn_orient_matrix_UB_32 0.0505072000
_diffrn_orient_matrix_UB_33 0.0421225000
_diffrn_radiation_monochromator graphite
_diffrn_radiation_probe x-ray
_diffrn_radiation_type MoK\a
_diffrn_radiation_wavelength 0.71073
_diffrn_reflns_av_R_equivalents 0.0280
_diffrn_reflns_av_unetI/netI 0.0225
_diffrn_reflns_Laue_measured_fraction_full 0.998
_diffrn_reflns_Laue_measured_fraction_max 0.999
_diffrn_reflns_limit_h_max 12
_diffrn_reflns_limit_h_min -12
_diffrn_reflns_limit_k_max 14
_diffrn_reflns_limit_k_min -14
_diffrn_reflns_limit_l_max 16
_diffrn_reflns_limit_l_min -16
_diffrn_reflns_number 30827
_diffrn_reflns_point_group_measured_fraction_full 0.998
_diffrn_reflns_point_group_measured_fraction_max 0.999
_diffrn_reflns_theta_full 26.000
_diffrn_reflns_theta_max 27.485
_diffrn_reflns_theta_min 3.061
_diffrn_source 'Enhance (Mo) X-ray Source'
_exptl_absorpt_coefficient_mu 0.720
_exptl_absorpt_correction_T_max 0.963
_exptl_absorpt_correction_T_min 0.912
_exptl_absorpt_correction_type analytical
_exptl_absorpt_process_details
;
CrysAlisPro, Agilent Technologies,
Version 1.171.37.34 (release 22-05-2014 CrysAlis171 .NET)
(compiled May 22 2014,16:03:01)
Analytical numeric absorption correction using a multifaceted crystal
            model based on expressions derived by R.C. Clark & J.S. Reid.
(Clark, R. C. & Reid, J. S. (1995). Acta Cryst. A51, 887-897)
Empirical absorption correction using spherical harmonics,
 implemented in SCALE3 ABSPACK scaling algorithm.
;
_exptl_crystal_colour orange
_exptl_crystal_colour_primary orange
_exptl_crystal_density_diffrn 1.388
_exptl_crystal_description block
_exptl_crystal_F_000 580
_exptl_crystal_recrystallization_method 'Re-crystallisation from solvent: diethylether'
_exptl_crystal_size_max 0.2734
_exptl_crystal_size_mid 0.2443
_exptl_crystal_size_min 0.1046
_refine_diff_density_max 0.361
_refine_diff_density_min -0.310
_refine_diff_density_rms 0.054
_refine_ls_extinction_method none
_refine_ls_goodness_of_fit_ref 1.022
_refine_ls_hydrogen_treatment constr
_refine_ls_matrix_type full
_refine_ls_number_parameters 349
_refine_ls_number_reflns 6119
_refine_ls_number_restraints 18
_refine_ls_restrained_S_all 1.028
_refine_ls_R_factor_all 0.0279
_refine_ls_R_factor_gt 0.0246
_refine_ls_shift/su_max 0.002
_refine_ls_shift/su_mean 0.000
_refine_ls_structure_factor_coef Fsqd
_refine_ls_weighting_details 'w=1/[\s^2^(Fo^2^)+(0.0341P)^2^+0.5075P] where P=(Fo^2^+2Fc^2^)/3'
_refine_ls_weighting_scheme calc
_refine_ls_wR_factor_gt 0.0615
_refine_ls_wR_factor_ref 0.0630
_reflns_Friedel_coverage 0.000
_reflns_number_gt 5687
_reflns_number_total 6119
_reflns_threshold_expression 'I > 2\s(I)'
_cod_data_source_file c6dt04570g2.cif
_cod_data_source_block 4_codRhL
_cod_depositor_comments 'Adding full bibliography for 7041933--7041935.cif.'
_cod_original_cell_volume 1336.16(5)
_cod_database_code 7041933
_chemical_oxdiff_formula 'C50 H50 Rh1 O1 P1'
_shelx_space_group_comment
;
The symmetry employed for this shelxl refinement is uniquely defined
by the following loop, which should always be used as a source of
symmetry information in preference to the above space-group names.
They are only intended as comments.
;
_reflns_odcompleteness_completeness 99.85
_reflns_odcompleteness_iscentric 1
_reflns_odcompleteness_theta 27.42
_olex2_refinement_description
;
1. Fixed Uiso
 At 1.2 times of:
  All C(H) groups, All C(H,H) groups
 At 1.5 times of:
  All C(H,H,H) groups
2. Restrained distances
 C30-C29 \\sim C30A-C29A
 with sigma of 0.02
 C31-C30 \\sim C29A-C28
 with sigma of 0.02
 C31-C30A \\sim C29-C28
 with sigma of 0.02
 C26-C25 \\sim C26A-C25A
 with sigma of 0.02
 C25-C24 \\sim C27-C26A
 with sigma of 0.02
 C25A-C24 \\sim C27-C26
 with sigma of 0.02
3. Rigid body (RIGU) restrains
 C25, C25A, C26, C26A
 with sigma for 1-2 distances of 0.004 and sigma for 1-3 distances of 0.004
 C30, C30A, C29, C29A
 with sigma for 1-2 distances of 0.004 and sigma for 1-3 distances of 0.004
4. Others
 Sof(C29A)=Sof(H29C)=Sof(H29D)=Sof(C30A)=Sof(H30C)=Sof(H30D)=1-FVAR(1)
 Sof(C29)=Sof(H29A)=Sof(H29B)=Sof(C30)=Sof(H30A)=Sof(H30B)=FVAR(1)
 Sof(C26A)=Sof(H26C)=Sof(H26D)=Sof(C25A)=Sof(H25C)=Sof(H25D)=1-FVAR(2)
 Sof(C25)=Sof(H25A)=Sof(H25B)=Sof(C26)=Sof(H26A)=Sof(H26B)=FVAR(2)
5.a Ternary CH refined with riding coordinates:
 C24(H24), C27(H27), C28(H28), C31(H31)
5.b Secondary CH2 refined with riding coordinates:
 C25(H25A,H25B), C26(H26A,H26B), C29(H29A,H29B), C30(H30A,H30B), C29A(H29C,
 H29D), C30A(H30C,H30D), C26A(H26C,H26D), C25A(H25C,H25D)
5.c Aromatic/amide H refined with riding coordinates:
 C3(H3), C5(H5), C13(H13), C14(H14), C15(H15), C16(H16), C17(H17), C19(H19),
 C20(H20), C21(H21), C22(H22), C23(H23)
5.d Idealised Me refined as rotating group:
 C8(H8A,H8B,H8C), C9(H9A,H9B,H9C), C10(H10A,H10B,H10C), C11(H11A,H11B,H11C)
;
_shelx_shelxl_version_number 2014/7
_olex2_submission_special_instructions 'No special instructions were received'

loop_
_space_group_symop_operation_xyz
'x, y, z'
'-x, -y, -z'

loop_
_atom_site_label
_atom_site_type_symbol
_atom_site_fract_x
_atom_site_fract_y
_atom_site_fract_z
_atom_site_U_iso_or_equiv
_atom_site_adp_type
_atom_site_occupancy
_atom_site_site_symmetry_order
_atom_site_calc_flag
_atom_site_refinement_flags_posn
_atom_site_refinement_flags_adp
_atom_site_refinement_flags_occupancy
_atom_site_disorder_assembly
_atom_site_disorder_group
C1 C 0.74124(17) 0.83567(15) 0.23623(13) 0.0219(3) Uani 1 1 d . . . . .
C2 C 0.78942(18) 0.78207(15) 0.32535(14) 0.0227(3) Uani 1 1 d . . . . .
C3 C 0.92661(18) 0.81322(16) 0.39435(14) 0.0259(4) Uani 1 1 d . . . . .
H3 H 0.9555 0.7759 0.4543 0.031 Uiso 1 1 calc R . . . .
C4 C 1.02025(18) 0.89701(15) 0.37672(15) 0.0248(3) Uani 1 1 d . . . . .
C5 C 0.97151(18) 0.95181(15) 0.28890(14) 0.0241(3) Uani 1 1 d . . . . .
H5 H 1.0351 1.0109 0.2770 0.029 Uiso 1 1 calc R . . . .
C6 C 0.83571(17) 0.92502(15) 0.21803(13) 0.0217(3) Uani 1 1 d . . . . .
C7 C 0.78889(19) 0.98879(16) 0.12380(15) 0.0262(4) Uani 1 1 d . . . . .
C8 C 0.9063(2) 1.08206(18) 0.12034(17) 0.0364(4) Uani 1 1 d . . . . .
H8A H 0.9322 1.1429 0.1914 0.055 Uiso 1 1 calc GR . . . .
H8B H 0.8719 1.1206 0.0593 0.055 Uiso 1 1 calc GR . . . .
H8C H 0.9897 1.0424 0.1081 0.055 Uiso 1 1 calc GR . . . .
C9 C 0.6586(2) 1.05359(18) 0.14021(18) 0.0361(4) Uani 1 1 d . . . . .
H9A H 0.5805 0.9949 0.1391 0.054 Uiso 1 1 calc GR . . . .
H9B H 0.6292 1.0942 0.0799 0.054 Uiso 1 1 calc GR . . . .
H9C H 0.6831 1.1130 0.2121 0.054 Uiso 1 1 calc GR . . . .
C10 C 0.7510(2) 0.89622(19) 0.01077(16) 0.0389(5) Uani 1 1 d . . . . .
H10A H 0.8336 0.8540 0.0010 0.058 Uiso 1 1 calc GR . . . .
H10B H 0.7235 0.9373 -0.0495 0.058 Uiso 1 1 calc GR . . . .
H10C H 0.6716 0.8383 0.0086 0.058 Uiso 1 1 calc GR . . . .
C11 C 1.17057(19) 0.92848(18) 0.44755(17) 0.0343(4) Uani 1 1 d . . . . .
H11A H 1.2294 0.8674 0.4214 0.051 Uiso 1 1 calc GR . . . .
H11B H 1.1710 0.9316 0.5256 0.051 Uiso 1 1 calc GR . . . .
H11C H 1.2090 1.0069 0.4417 0.051 Uiso 1 1 calc GR . . . .
C12 C 0.74000(19) 0.54270(16) 0.35871(15) 0.0275(4) Uani 1 1 d . . . . .
C13 C 0.8602(2) 0.51832(18) 0.32002(17) 0.0343(4) Uani 1 1 d . . . . .
H13 H 0.9027 0.5747 0.2887 0.041 Uiso 1 1 calc R . . . .
C14 C 0.9192(3) 0.4125(2) 0.3265(2) 0.0462(5) Uani 1 1 d . . . . .
H14 H 1.0011 0.3963 0.2989 0.055 Uiso 1 1 calc R . . . .
C15 C 0.8591(3) 0.3310(2) 0.37285(19) 0.0495(6) Uani 1 1 d . . . . .
H15 H 0.9000 0.2589 0.3779 0.059 Uiso 1 1 calc R . . . .
C16 C 0.7403(3) 0.3539(2) 0.4117(2) 0.0530(6) Uani 1 1 d . . . . .
H16 H 0.6995 0.2978 0.4442 0.064 Uiso 1 1 calc R . . . .
C17 C 0.6793(3) 0.45804(19) 0.40382(19) 0.0430(5) Uani 1 1 d . . . . .
H17 H 0.5955 0.4721 0.4293 0.052 Uiso 1 1 calc R . . . .
C18 C 0.63422(18) 0.74233(17) 0.48470(14) 0.0265(4) Uani 1 1 d . . . . .
C19 C 0.7188(2) 0.7204(2) 0.58123(16) 0.0386(5) Uani 1 1 d . . . . .
H19 H 0.7861 0.6642 0.5757 0.046 Uiso 1 1 calc R . . . .
C20 C 0.7046(2) 0.7807(2) 0.68547(17) 0.0488(6) Uani 1 1 d . . . . .
H20 H 0.7619 0.7654 0.7511 0.059 Uiso 1 1 calc R . . . .
C21 C 0.6076(2) 0.8629(2) 0.69415(18) 0.0473(6) Uani 1 1 d . . . . .
H21 H 0.5984 0.9039 0.7657 0.057 Uiso 1 1 calc R . . . .
C22 C 0.5241(2) 0.8857(2) 0.59957(18) 0.0415(5) Uani 1 1 d . . . . .
H22 H 0.4579 0.9428 0.6058 0.050 Uiso 1 1 calc R . . . .
C23 C 0.53669(19) 0.82521(18) 0.49503(16) 0.0320(4) Uani 1 1 d . . . . .
H23 H 0.4781 0.8406 0.4299 0.038 Uiso 1 1 calc R . . . .
C24 C 0.3404(2) 0.6563(2) 0.02657(17) 0.0467(6) Uani 1 1 d D . . . .
H24 H 0.3862 0.6806 -0.0298 0.056 Uiso 1 1 calc R . . A .
C25 C 0.2490(10) 0.5266(7) -0.0089(6) 0.0663(19) Uani 0.633(19) 1 d D U P B 1
H25A H 0.1482 0.5374 -0.0112 0.080 Uiso 0.633(19) 1 calc R . P B 1
H25B H 0.2546 0.4857 -0.0851 0.080 Uiso 0.633(19) 1 calc R . P B 1
C26 C 0.2992(19) 0.4465(10) 0.0703(10) 0.065(2) Uani 0.633(19) 1 d D U P B 1
H26A H 0.2162 0.3928 0.0713 0.078 Uiso 0.633(19) 1 calc R . P B 1
H26B H 0.3666 0.3953 0.0401 0.078 Uiso 0.633(19) 1 calc R . P B 1
C27 C 0.3650(2) 0.5077(2) 0.1801(2) 0.0485(6) Uani 1 1 d D . . . .
H27 H 0.4233 0.4565 0.2224 0.058 Uiso 1 1 calc R . . B .
C28 C 0.3097(2) 0.5952(2) 0.24903(18) 0.0488(6) Uani 1 1 d D . . . .
H28 H 0.3301 0.5938 0.3297 0.059 Uiso 1 1 calc R . . C .
C29 C 0.1599(10) 0.6451(11) 0.1993(9) 0.047(2) Uani 0.590(14) 1 d D U P D 1
H29A H 0.0977 0.5794 0.1410 0.057 Uiso 0.590(14) 1 calc R . P D 1
H29B H 0.1109 0.6688 0.2601 0.057 Uiso 0.590(14) 1 calc R . P D 1
C30 C 0.1821(6) 0.7535(7) 0.1490(6) 0.0504(15) Uani 0.590(14) 1 d D U P D 1
H30A H 0.0940 0.7586 0.0940 0.060 Uiso 0.590(14) 1 calc R . P D 1
H30B H 0.2022 0.8284 0.2090 0.060 Uiso 0.590(14) 1 calc R . P D 1
C31 C 0.2964(2) 0.7423(2) 0.0960(2) 0.0491(6) Uani 1 1 d D . . . .
H31 H 0.3284 0.8223 0.0853 0.059 Uiso 1 1 calc R . . D .
O1 O 0.61046(13) 0.80349(12) 0.17034(10) 0.0290(3) Uani 1 1 d . . . . .
P1 P 0.65734(5) 0.67814(4) 0.34507(4) 0.02310(9) Uani 1 1 d . . . . .
Rh1 Rh 0.47546(2) 0.67658(2) 0.19702(2) 0.02290(5) Uani 1 1 d . . . . .
C29A C 0.1841(14) 0.6348(16) 0.2291(12) 0.054(3) Uani 0.410(14) 1 d D U P D 2
H29C H 0.1777 0.6956 0.2962 0.065 Uiso 0.410(14) 1 calc R . P D 2
H29D H 0.1100 0.5671 0.2174 0.065 Uiso 0.410(14) 1 calc R . P D 2
C30A C 0.1517(8) 0.6899(13) 0.1294(8) 0.064(3) Uani 0.410(14) 1 d D U P D 2
H30C H 0.0938 0.7566 0.1455 0.076 Uiso 0.410(14) 1 calc R . P D 2
H30D H 0.0940 0.6287 0.0642 0.076 Uiso 0.410(14) 1 calc R . P D 2
C26A C 0.284(3) 0.4548(14) 0.0466(12) 0.045(3) Uani 0.367(19) 1 d D U P B 2
H26C H 0.3209 0.3784 0.0191 0.054 Uiso 0.367(19) 1 calc R . P B 2
H26D H 0.1816 0.4362 0.0409 0.054 Uiso 0.367(19) 1 calc R . P B 2
C25A C 0.2999(16) 0.5357(9) -0.0299(9) 0.052(3) Uani 0.367(19) 1 d D U P B 2
H25C H 0.3718 0.5077 -0.0711 0.063 Uiso 0.367(19) 1 calc R . P B 2
H25D H 0.2083 0.5291 -0.0853 0.063 Uiso 0.367(19) 1 calc R . P B 2

loop_
_atom_site_aniso_label
_atom_site_aniso_U_11
_atom_site_aniso_U_22
_atom_site_aniso_U_33
_atom_site_aniso_U_23
_atom_site_aniso_U_13
_atom_site_aniso_U_12
C1 0.0167(7) 0.0265(8) 0.0219(8) 0.0055(6) 0.0040(6) 0.0006(6)
C2 0.0187(8) 0.0248(8) 0.0245(8) 0.0074(6) 0.0045(6) -0.0014(6)
C3 0.0205(8) 0.0312(9) 0.0255(8) 0.0108(7) 0.0010(7) 0.0013(7)
C4 0.0166(8) 0.0261(8) 0.0285(9) 0.0044(7) 0.0021(6) 0.0001(6)
C5 0.0191(8) 0.0236(8) 0.0297(9) 0.0049(7) 0.0087(7) -0.0009(6)
C6 0.0201(8) 0.0236(8) 0.0221(8) 0.0055(6) 0.0070(6) 0.0019(6)
C7 0.0258(9) 0.0283(9) 0.0272(9) 0.0111(7) 0.0081(7) 0.0021(7)
C8 0.0361(11) 0.0380(10) 0.0408(11) 0.0207(9) 0.0114(9) -0.0006(8)
C9 0.0296(10) 0.0359(10) 0.0461(11) 0.0169(9) 0.0082(9) 0.0079(8)
C10 0.0458(12) 0.0452(12) 0.0250(9) 0.0092(8) 0.0092(8) -0.0034(9)
C11 0.0196(9) 0.0366(10) 0.0420(11) 0.0097(8) -0.0008(8) -0.0036(7)
C12 0.0264(9) 0.0272(9) 0.0278(9) 0.0099(7) 0.0025(7) -0.0024(7)
C13 0.0334(10) 0.0350(10) 0.0373(10) 0.0140(8) 0.0089(8) 0.0046(8)
C14 0.0453(13) 0.0439(12) 0.0495(13) 0.0113(10) 0.0090(10) 0.0162(10)
C15 0.0673(17) 0.0322(11) 0.0429(12) 0.0110(9) -0.0029(11) 0.0116(11)
C16 0.0737(18) 0.0334(11) 0.0536(14) 0.0223(10) 0.0105(13) -0.0056(11)
C17 0.0444(12) 0.0386(11) 0.0519(13) 0.0192(10) 0.0172(10) -0.0024(9)
C18 0.0182(8) 0.0359(9) 0.0248(8) 0.0083(7) 0.0050(7) -0.0049(7)
C19 0.0287(10) 0.0568(13) 0.0311(10) 0.0146(9) 0.0046(8) 0.0075(9)
C20 0.0380(12) 0.0797(17) 0.0258(10) 0.0130(10) 0.0020(9) 0.0041(11)
C21 0.0317(11) 0.0742(16) 0.0291(10) -0.0024(10) 0.0101(9) -0.0016(10)
C22 0.0243(10) 0.0537(13) 0.0411(11) -0.0002(10) 0.0093(8) 0.0015(9)
C23 0.0211(9) 0.0422(11) 0.0306(9) 0.0082(8) 0.0041(7) -0.0009(8)
C24 0.0321(11) 0.0788(17) 0.0227(9) 0.0107(10) -0.0026(8) -0.0038(11)
C25 0.051(4) 0.092(4) 0.033(3) -0.017(2) 0.004(2) -0.026(3)
C26 0.049(5) 0.053(4) 0.077(6) -0.017(3) 0.020(5) -0.014(3)
C27 0.0299(11) 0.0358(11) 0.0748(17) 0.0192(11) 0.0002(11) -0.0103(9)
C28 0.0391(12) 0.0678(15) 0.0336(11) 0.0096(10) 0.0086(9) -0.0296(11)
C29 0.023(3) 0.069(4) 0.049(5) 0.003(4) 0.018(3) 0.000(3)
C30 0.022(2) 0.058(3) 0.070(3) 0.017(3) 0.007(2) 0.005(2)
C31 0.0313(11) 0.0640(15) 0.0485(13) 0.0207(11) -0.0063(10) 0.0123(10)
O1 0.0182(6) 0.0395(7) 0.0284(6) 0.0155(5) -0.0011(5) -0.0048(5)
P1 0.0174(2) 0.0281(2) 0.0240(2) 0.00950(17) 0.00363(16) -0.00223(16)
Rh1 0.01598(7) 0.02845(8) 0.02225(8) 0.00527(5) 0.00286(5) -0.00302(5)
C29A 0.023(5) 0.067(7) 0.056(7) -0.019(4) 0.016(4) -0.017(4)
C30A 0.020(3) 0.084(8) 0.073(5) -0.008(5) 0.012(3) 0.005(4)
C26A 0.045(6) 0.030(5) 0.043(5) -0.018(4) 0.003(4) -0.007(4)
C25A 0.043(6) 0.063(5) 0.037(5) -0.003(3) 0.000(4) -0.010(4)

loop_
_atom_type_symbol
_atom_type_description
_atom_type_scat_dispersion_real
_atom_type_scat_dispersion_imag
_atom_type_scat_source
C C 0.0033 0.0016 'International Tables Vol C Tables 4.2.6.8 and 6.1.1.4'
H H 0.0000 0.0000 'International Tables Vol C Tables 4.2.6.8 and 6.1.1.4'
O O 0.0106 0.0060 'International Tables Vol C Tables 4.2.6.8 and 6.1.1.4'
P P 0.1023 0.0942 'International Tables Vol C Tables 4.2.6.8 and 6.1.1.4'
Rh Rh -1.1178 0.9187 'International Tables Vol C Tables 4.2.6.8 and 6.1.1.4'

loop_
_exptl_crystal_face_index_h
_exptl_crystal_face_index_k
_exptl_crystal_face_index_l
_exptl_crystal_face_perp_dist
_exptl_oxdiff_crystal_face_indexfrac_h
_exptl_oxdiff_crystal_face_indexfrac_k
_exptl_oxdiff_crystal_face_indexfrac_l
_exptl_oxdiff_crystal_face_x
_exptl_oxdiff_crystal_face_y
_exptl_oxdiff_crystal_face_z
-5 -14 7 0.1132 -4.9902 -13.9900 6.9934 -0.4290 0.7729 -0.3856
5 14 -7 0.1132 4.9902 13.9900 -6.9934 0.4290 -0.7729 0.3856
7 -3 -16 0.0523 6.9912 -2.9907 -15.9890 0.2925 -0.4522 -0.8615
-7 3 16 0.0523 -6.9912 2.9907 15.9890 -0.2925 0.4522 0.8615
12 -5 5 0.1271 11.9878 -4.9878 4.9953 -0.8282 -0.5710 -0.1049
-12 5 -5 0.1271 -11.9878 4.9878 -4.9953 0.8282 0.5710 0.1049

loop_
_geom_angle_atom_site_label_1
_geom_angle_atom_site_label_2
_geom_angle_atom_site_label_3
_geom_angle
C2 C1 C6 118.35(15)
O1 C1 C2 120.73(15)
O1 C1 C6 120.91(15)
C1 C2 P1 114.13(12)
C3 C2 C1 121.65(16)
C3 C2 P1 124.15(13)
C2 C3 H3 119.5
C4 C3 C2 120.92(16)
C4 C3 H3 119.5
C3 C4 C5 117.43(15)
C3 C4 C11 121.72(16)
C5 C4 C11 120.84(16)
C4 C5 H5 117.9
C6 C5 C4 124.14(16)
C6 C5 H5 117.9
C1 C6 C7 121.01(14)
C5 C6 C1 117.48(15)
C5 C6 C7 121.52(15)
C6 C7 C9 109.81(15)
C6 C7 C10 109.56(15)
C8 C7 C6 112.20(15)
C8 C7 C9 108.04(15)
C8 C7 C10 107.61(16)
C10 C7 C9 109.57(16)
C7 C8 H8A 109.5
C7 C8 H8B 109.5
C7 C8 H8C 109.5
H8A C8 H8B 109.5
H8A C8 H8C 109.5
H8B C8 H8C 109.5
C7 C9 H9A 109.5
C7 C9 H9B 109.5
C7 C9 H9C 109.5
H9A C9 H9B 109.5
H9A C9 H9C 109.5
H9B C9 H9C 109.5
C7 C10 H10A 109.5
C7 C10 H10B 109.5
C7 C10 H10C 109.5
H10A C10 H10B 109.5
H10A C10 H10C 109.5
H10B C10 H10C 109.5
C4 C11 H11A 109.5
C4 C11 H11B 109.5
C4 C11 H11C 109.5
H11A C11 H11B 109.5
H11A C11 H11C 109.5
H11B C11 H11C 109.5
C13 C12 C17 118.42(18)
C13 C12 P1 121.05(14)
C17 C12 P1 120.46(16)
C12 C13 H13 119.6
C12 C13 C14 120.7(2)
C14 C13 H13 119.6
C13 C14 H14 120.0
C15 C14 C13 120.0(2)
C15 C14 H14 120.0
C14 C15 H15 120.0
C16 C15 C14 120.0(2)
C16 C15 H15 120.0
C15 C16 H16 119.8
C15 C16 C17 120.4(2)
C17 C16 H16 119.8
C12 C17 H17 119.8
C16 C17 C12 120.4(2)
C16 C17 H17 119.8
C19 C18 P1 122.90(15)
C23 C18 C19 118.93(17)
C23 C18 P1 117.89(13)
C18 C19 H19 120.0
C20 C19 C18 120.0(2)
C20 C19 H19 120.0
C19 C20 H20 119.9
C21 C20 C19 120.3(2)
C21 C20 H20 119.9
C20 C21 H21 119.9
C22 C21 C20 120.2(2)
C22 C21 H21 119.9
C21 C22 H22 120.0
C21 C22 C23 119.9(2)
C23 C22 H22 120.0
C18 C23 H23 119.7
C22 C23 C18 120.62(18)
C22 C23 H23 119.7
C25 C24 H24 117.5
C25 C24 Rh1 107.3(3)
C31 C24 H24 117.5
C31 C24 C25 116.6(4)
C31 C24 Rh1 71.75(12)
C31 C24 C25A 139.2(7)
Rh1 C24 H24 117.5
C25A C24 Rh1 112.1(5)
C24 C25 H25A 108.9
C24 C25 H25B 108.9
H25A C25 H25B 107.7
C26 C25 C24 113.3(8)
C26 C25 H25A 108.9
C26 C25 H25B 108.9
C25 C26 H26A 108.5
C25 C26 H26B 108.5
H26A C26 H26B 107.5
C27 C26 C25 115.1(8)
C27 C26 H26A 108.5
C27 C26 H26B 108.5
C26 C27 H27 112.6
C26 C27 Rh1 114.9(5)
C28 C27 C26 126.4(7)
C28 C27 H27 112.6
C28 C27 Rh1 71.00(12)
C28 C27 C26A 121.0(9)
Rh1 C27 H27 112.6
C26A C27 Rh1 107.7(7)
C27 C28 H28 116.1
C27 C28 C29 120.3(5)
C27 C28 Rh1 70.33(13)
C29 C28 H28 116.1
C29 C28 Rh1 109.2(4)
Rh1 C28 H28 116.1
C29A C28 C27 129.0(8)
C29A C28 Rh1 118.2(7)
C28 C29 H29A 109.0
C28 C29 H29B 109.0
H29A C29 H29B 107.8
C30 C29 C28 112.8(7)
C30 C29 H29A 109.0
C30 C29 H29B 109.0
C29 C30 H30A 109.5
C29 C30 H30B 109.5
H30A C30 H30B 108.0
C31 C30 C29 110.9(6)
C31 C30 H30A 109.5
C31 C30 H30B 109.5
C24 C31 C30 136.6(4)
C24 C31 H31 109.4
C24 C31 Rh1 73.19(13)
C24 C31 C30A 110.7(5)
C30 C31 H31 109.4
C30 C31 Rh1 110.7(3)
Rh1 C31 H31 109.4
C30A C31 Rh1 105.3(4)
C1 O1 Rh1 120.83(11)
C2 P1 C12 106.85(8)
C2 P1 C18 104.72(8)
C2 P1 Rh1 100.74(6)
C12 P1 C18 104.08(8)
C12 P1 Rh1 120.99(6)
C18 P1 Rh1 117.82(6)
C24 Rh1 P1 164.32(6)
C27 Rh1 C24 82.17(10)
C27 Rh1 C28 38.67(10)
C27 Rh1 C31 94.81(10)
C27 Rh1 P1 99.44(7)
C28 Rh1 C24 92.22(9)
C28 Rh1 C31 81.97(10)
C28 Rh1 P1 98.74(7)
C31 Rh1 C24 35.06(9)
C31 Rh1 P1 157.86(7)
O1 Rh1 C24 89.82(7)
O1 Rh1 C27 159.46(9)
O1 Rh1 C28 161.43(9)
O1 Rh1 C31 89.22(8)
O1 Rh1 P1 83.36(3)
C28 C29A H29C 108.5
C28 C29A H29D 108.5
C28 C29A C30A 115.1(10)
H29C C29A H29D 107.5
C30A C29A H29C 108.5
C30A C29A H29D 108.5
C31 C30A H30C 108.8
C31 C30A H30D 108.8
C29A C30A C31 113.8(8)
C29A C30A H30C 108.8
C29A C30A H30D 108.8
H30C C30A H30D 107.7
C27 C26A H26C 108.2
C27 C26A H26D 108.2
H26C C26A H26D 107.4
C25A C26A C27 116.3(12)
C25A C26A H26C 108.2
C25A C26A H26D 108.2
C24 C25A C26A 113.3(10)
C24 C25A H25C 108.9
C24 C25A H25D 108.9
C26A C25A H25C 108.9
C26A C25A H25D 108.9
H25C C25A H25D 107.7

loop_
_geom_bond_atom_site_label_1
_geom_bond_atom_site_label_2
_geom_bond_distance
C1 C2 1.407(2)
C1 C6 1.427(2)
C1 O1 1.335(2)
C2 C3 1.397(2)
C2 P1 1.7964(17)
C3 H3 0.9500
C3 C4 1.373(2)
C4 C5 1.404(2)
C4 C11 1.509(2)
C5 H5 0.9500
C5 C6 1.393(2)
C6 C7 1.534(2)
C7 C8 1.532(3)
C7 C9 1.538(3)
C7 C10 1.536(3)
C8 H8A 0.9800
C8 H8B 0.9800
C8 H8C 0.9800
C9 H9A 0.9800
C9 H9B 0.9800
C9 H9C 0.9800
C10 H10A 0.9800
C10 H10B 0.9800
C10 H10C 0.9800
C11 H11A 0.9800
C11 H11B 0.9800
C11 H11C 0.9800
C12 C13 1.385(3)
C12 C17 1.396(3)
C12 P1 1.8198(19)
C13 H13 0.9500
C13 C14 1.388(3)
C14 H14 0.9500
C14 C15 1.376(3)
C15 H15 0.9500
C15 C16 1.370(4)
C16 H16 0.9500
C16 C17 1.382(3)
C17 H17 0.9500
C18 C19 1.395(3)
C18 C23 1.391(3)
C18 P1 1.8274(18)
C19 H19 0.9500
C19 C20 1.389(3)
C20 H20 0.9500
C20 C21 1.379(3)
C21 H21 0.9500
C21 C22 1.376(3)
C22 H22 0.9500
C22 C23 1.387(3)
C23 H23 0.9500
C24 H24 1.0000
C24 C25 1.606(8)
C24 C31 1.330(3)
C24 Rh1 2.2159(19)
C24 C25A 1.399(10)
C25 H25A 0.9900
C25 H25B 0.9900
C25 C26 1.530(9)
C26 H26A 0.9900
C26 H26B 0.9900
C26 C27 1.397(12)
C27 H27 1.0000
C27 C28 1.397(4)
C27 Rh1 2.105(2)
C27 C26A 1.654(14)
C28 H28 1.0000
C28 C29 1.642(9)
C28 Rh1 2.113(2)
C28 C29A 1.320(14)
C29 H29A 0.9900
C29 H29B 0.9900
C29 C30 1.544(9)
C30 H30A 0.9900
C30 H30B 0.9900
C30 C31 1.419(6)
C31 H31 1.0000
C31 Rh1 2.198(2)
C31 C30A 1.672(10)
O1 Rh1 2.0369(13)
P1 Rh1 2.2676(4)
C29A H29C 0.9900
C29A H29D 0.9900
C29A C30A 1.516(11)
C30A H30C 0.9900
C30A H30D 0.9900
C26A H26C 0.9900
C26A H26D 0.9900
C26A C25A 1.508(13)
C25A H25C 0.9900
C25A H25D 0.9900

loop_
_geom_torsion_atom_site_label_1
_geom_torsion_atom_site_label_2
_geom_torsion_atom_site_label_3
_geom_torsion_atom_site_label_4
_geom_torsion
C1 C2 C3 C4 -0.6(3)
C1 C2 P1 C12 131.96(13)
C1 C2 P1 C18 -118.02(13)
C1 C2 P1 Rh1 4.73(13)
C1 C6 C7 C8 179.35(16)
C1 C6 C7 C9 59.2(2)
C1 C6 C7 C10 -61.2(2)
C2 C1 C6 C5 1.3(2)
C2 C1 C6 C7 -178.78(15)
C2 C1 O1 Rh1 0.4(2)
C2 C3 C4 C5 1.6(3)
C2 C3 C4 C11 -177.66(17)
C3 C2 P1 C12 -51.05(17)
C3 C2 P1 C18 58.97(17)
C3 C2 P1 Rh1 -178.28(14)
C3 C4 C5 C6 -1.1(3)
C4 C5 C6 C1 -0.3(3)
C4 C5 C6 C7 179.72(15)
C5 C6 C7 C8 -0.7(2)
C5 C6 C7 C9 -120.85(18)
C5 C6 C7 C10 118.77(18)
C6 C1 C2 C3 -0.8(3)
C6 C1 C2 P1 176.26(12)
C6 C1 O1 Rh1 -179.67(12)
C11 C4 C5 C6 178.13(16)
C12 C13 C14 C15 -0.7(3)
C13 C12 C17 C16 1.5(3)
C13 C12 P1 C2 -20.16(18)
C13 C12 P1 C18 -130.63(16)
C13 C12 P1 Rh1 93.98(16)
C13 C14 C15 C16 0.6(4)
C14 C15 C16 C17 0.5(4)
C15 C16 C17 C12 -1.6(4)
C17 C12 C13 C14 -0.3(3)
C17 C12 P1 C2 162.91(16)
C17 C12 P1 C18 52.45(18)
C17 C12 P1 Rh1 -82.94(17)
C18 C19 C20 C21 -0.3(4)
C19 C18 C23 C22 0.4(3)
C19 C18 P1 C2 -86.82(18)
C19 C18 P1 C12 25.20(18)
C19 C18 P1 Rh1 162.30(14)
C19 C20 C21 C22 0.0(4)
C20 C21 C22 C23 0.5(4)
C21 C22 C23 C18 -0.7(3)
C23 C18 C19 C20 0.2(3)
C23 C18 P1 C2 87.05(15)
C23 C18 P1 C12 -160.93(15)
C23 C18 P1 Rh1 -23.83(17)
C24 C25 C26 C27 27.6(18)
C24 C31 C30A C29A 87.6(11)
C25 C24 C31 C30 -2.0(6)
C25 C24 C31 Rh1 100.6(4)
C25 C26 C27 C28 53.3(17)
C25 C26 C27 Rh1 -30.7(16)
C26 C27 C28 C29 -6.1(9)
C26 C27 C28 Rh1 -107.4(7)
C27 C28 C29 C30 -89.1(9)
C27 C28 C29A C30A -59.7(16)
C27 C26A C25A C24 -20(3)
C28 C27 C26A C25A 76(2)
C28 C29 C30 C31 35.4(11)
C28 C29A C30A C31 -24.1(18)
C29 C30 C31 C24 45.2(9)
C29 C30 C31 Rh1 -41.9(8)
C31 C24 C25 C26 -89.1(10)
C31 C24 C25A C26A -56.1(19)
O1 C1 C2 C3 179.08(16)
O1 C1 C2 P1 -3.8(2)
O1 C1 C6 C5 -178.64(15)
O1 C1 C6 C7 1.3(2)
P1 C2 C3 C4 -177.42(14)
P1 C12 C13 C14 -177.30(16)
P1 C12 C17 C16 178.45(18)
P1 C18 C19 C20 173.96(17)
P1 C18 C23 C22 -173.77(16)
Rh1 C24 C25 C26 -11.3(11)
Rh1 C24 C31 C30 -102.6(4)
Rh1 C24 C31 C30A -100.4(4)
Rh1 C24 C25A C26A 31.3(17)
Rh1 C27 C28 C29 101.3(4)
Rh1 C27 C28 C29A 110.9(9)
Rh1 C27 C26A C25A -2(2)
Rh1 C28 C29 C30 -11.2(10)
Rh1 C28 C29A C30A 27.0(16)
Rh1 C31 C30A C29A 10.2(12)
C26A C27 C28 Rh1 -99.6(9)
C26A C27 C28 C29A 11.3(13)
C25A C24 C31 Rh1 103.0(8)
C25A C24 C31 C30A 2.5(9)
